data_2311948
loop_
_publ_author_name
'Cvetkovski, Aleksandar'
'Ferretti, Valeria'
'Bertolasi, Valerio'

_publ_section_title
;
 New pharmaceutical salts containing pyridoxine.
;
_journal_coeditor_code KU3209
_journal_issue 'Pt 12'
_journal_name_full 'Acta crystallographica. Section C, Structural chemistry'
_journal_page_first 1064
_journal_page_last 1070
_journal_paper_doi 10.1107/S2053229617015765
_journal_volume 73
_journal_year 2017
_chemical_formula_iupac 'C8 H12 N O3 +, C9 H9 O5 -'
_chemical_formula_moiety 'C9 H9 O5, C8 H12 N O3 [+ solvent]'
_chemical_formula_sum 'C17 H21 N O8'
_chemical_formula_weight 367.35
_chemical_name_systematic
;
3-Hydroxy-4,5-bis(hydroxymethyl)-2-methylpyridin-1-ium
4-hydroxy-3,5-dimethoxybenzoate monohydrate
;
_space_group_crystal_system triclinic
_space_group_IT_number 2
_space_group_name_Hall '-P 1'
_space_group_name_H-M_alt 'P -1'
_atom_sites_solution_hydrogens mixed
_audit_creation_method SHELXL-2014/6
_cell_angle_alpha 101.8010(16)
_cell_angle_beta 92.7110(16)
_cell_angle_gamma 109.8290(14)
_cell_formula_units_Z 2
_cell_length_a 6.9085(2)
_cell_length_b 8.4524(2)
_cell_length_c 17.9702(5)
_cell_measurement_reflns_used 18203
_cell_measurement_temperature 295
_cell_measurement_theta_max 27.
_cell_measurement_theta_min 3.
_cell_volume 958.47(5)
_computing_cell_refinement
;
DENZO-SMN (Otwinowski & Minor, 1997)
;
_computing_data_collection
;
COLLECT (Nonius, 1997)
;
_computing_data_reduction
;
DENZO-SMN (Otwinowski & Minor, 1997)
;
_computing_molecular_graphics
;
ORTEPIII (Burnett & Johnson, 1996) and
MarvinSketch (ChemAxon, 2010)
;
_computing_publication_material
;
SHELXL2014 (Sheldrick, 2015) and WinGX (Farrugia, 2012)
;
_computing_structure_refinement
;
SHELXL2014 (Sheldrick, 2015)
;
_computing_structure_solution
;
SIR97 (Altomare <i>et al.</i>,  1999)
;
_diffrn_ambient_temperature 295
_diffrn_measured_fraction_theta_full 0.996
_diffrn_measured_fraction_theta_max 0.997
_diffrn_measurement_device_type 'Nonius KappaCCD'
_diffrn_measurement_method '\f scans and \w scans'
_diffrn_radiation_type MoK\a
_diffrn_radiation_wavelength 0.71073
_diffrn_reflns_av_R_equivalents 0.0353
_diffrn_reflns_limit_h_max 8
_diffrn_reflns_limit_h_min -8
_diffrn_reflns_limit_k_max 10
_diffrn_reflns_limit_k_min -10
_diffrn_reflns_limit_l_max 23
_diffrn_reflns_limit_l_min -23
_diffrn_reflns_number 18203
_diffrn_reflns_theta_full 25.242
_diffrn_reflns_theta_max 27.499
_diffrn_reflns_theta_min 3.123
_exptl_absorpt_coefficient_mu 0.102
_exptl_absorpt_correction_type none
_exptl_crystal_colour colourless
_exptl_crystal_density_diffrn 1.273
_exptl_crystal_description plate
_exptl_crystal_F_000 388
_exptl_crystal_size_max 0.52
_exptl_crystal_size_mid 0.20
_exptl_crystal_size_min 0.09
_refine_diff_density_max 0.379
_refine_diff_density_min -0.269
_refine_ls_extinction_coef 0.049(12)
_refine_ls_extinction_expression Fc^*^=kFc[1+0.001xFc^2^\l^3^/sin(2\q)]^-1/4^
_refine_ls_extinction_method
;
SHELXL2014 (Sheldrick, 2015)
;
_refine_ls_goodness_of_fit_ref 1.055
_refine_ls_hydrogen_treatment mixed
_refine_ls_matrix_type full
_refine_ls_number_parameters 256
_refine_ls_number_reflns 4387
_refine_ls_number_restraints 0
_refine_ls_restrained_S_all 1.055
_refine_ls_R_factor_all 0.0729
_refine_ls_R_factor_gt 0.0526
_refine_ls_shift/su_max 0.000
_refine_ls_shift/su_mean 0.000
_refine_ls_structure_factor_coef Fsqd
_refine_ls_weighting_details 'w=1/[\s^2^(Fo^2^)+(0.0972P)^2^+0.1657P] where P=(Fo^2^+2Fc^2^)/3'
_refine_ls_weighting_scheme calc
_refine_ls_wR_factor_gt 0.1536
_refine_ls_wR_factor_ref 0.1674
_reflns_number_gt 3191
_reflns_number_total 4387
_reflns_threshold_expression 'I > 2\s(I)'
_cod_data_source_file ku3209sup1.cif
_cod_data_source_block shelx1
_cod_database_code 2311948
_shelx_space_group_comment
;
The symmetry employed for this shelxl refinement is uniquely defined
by the following loop, which should always be used as a source of
symmetry information in preference to the above space-group names.
They are only intended as comments.
;
_shelxl_version_number 2014/6

loop_
_space_group_symop_operation_xyz
'x, y, z'
'-x, -y, -z'

loop_
_atom_site_type_symbol
_atom_site_label
_atom_site_fract_x
_atom_site_fract_y
_atom_site_fract_z
_atom_site_U_iso_or_equiv
_atom_site_adp_type
_atom_site_calc_flag
_atom_site_occupancy
N N1 0.0285(2) 0.59703(18) 0.20164(8) 0.0356(3) Uani d 1
O O1 0.1171(3) 0.72836(18) -0.00103(9) 0.0750(6) Uani d 1
O O2 0.2464(2) 1.24197(14) 0.27041(7) 0.0437(3) Uani d 1
O O3 0.2151(2) 0.99184(17) 0.34344(7) 0.0500(4) Uani d 1
O O4 -0.0942(2) 0.26847(15) 0.21330(8) 0.0491(4) Uani d 1
O O5 -0.2842(3) 0.0993(2) 0.10465(8) 0.0679(5) Uani d 1
O O6 -0.3275(2) -0.10970(16) 0.40501(7) 0.0571(4) Uani d 1
O O7 -0.4868(2) -0.42453(16) 0.32123(7) 0.0503(4) Uani d 1
O O8 -0.5267(2) -0.49958(15) 0.16857(7) 0.0530(4) Uani d 1
C C1 0.0551(2) 0.6461(2) 0.13492(10) 0.0355(4) Uani d 1
H H1 0.0187 0.5630 0.0888 0.043 Uiso calc 1
C C2 0.1360(3) 0.8185(2) 0.13488(9) 0.0352(4) Uani d 1
C C3 0.1906(2) 0.9421(2) 0.20504(10) 0.0351(4) Uani d 1
C C4 0.1620(3) 0.8850(2) 0.27271(10) 0.0358(4) Uani d 1
C C5 0.0775(3) 0.7085(2) 0.27035(9) 0.0358(4) Uani d 1
C C6 0.1681(3) 0.8730(2) 0.06041(10) 0.0484(5) Uani d 1
H H6A 0.0821 0.9399 0.0530 0.058 Uiso calc 1
H H6B 0.3118 0.9460 0.0622 0.058 Uiso calc 1
C C7 0.2845(3) 1.1324(2) 0.20618(12) 0.0475(5) Uani d 1
H H7A 0.4332 1.1639 0.2061 0.057 Uiso calc 1
H H7B 0.2289 1.1520 0.1597 0.057 Uiso calc 1
C C8 0.0449(3) 0.6418(3) 0.34144(11) 0.0504(5) Uani d 1
H H8A -0.0269 0.5188 0.3277 0.076 Uiso calc 1
H H8B -0.0361 0.6959 0.3719 0.076 Uiso calc 1
H H8C 0.1769 0.6680 0.3704 0.076 Uiso calc 1
C C9 -0.2191(3) 0.1241(2) 0.17279(11) 0.0406(4) Uani d 1
C C10 -0.2906(2) -0.0230(2) 0.21191(9) 0.0344(4) Uani d 1
C C11 -0.3779(3) -0.1917(2) 0.16787(9) 0.0359(4) Uani d 1
H H11 -0.3938 -0.2134 0.1147 0.043 Uiso calc 1
C C12 -0.4411(3) -0.3270(2) 0.20417(9) 0.0352(4) Uani d 1
C C13 -0.4236(3) -0.2945(2) 0.28378(9) 0.0361(4) Uani d 1
C C14 -0.3377(3) -0.1254(2) 0.32759(9) 0.0374(4) Uani d 1
C C15 -0.2698(3) 0.0107(2) 0.29161(10) 0.0368(4) Uani d 1
H H15 -0.2106 0.1239 0.3206 0.044 Uiso calc 1
C C16 -0.5400(4) -0.5445(3) 0.08700(11) 0.0617(6) Uani d 1
H H16A -0.4507 -0.4482 0.0697 0.093 Uiso calc 1
H H16B -0.6805 -0.5734 0.0650 0.093 Uiso calc 1
H H16C -0.4978 -0.6422 0.0715 0.093 Uiso calc 1
C C17 -0.2404(5) 0.0579(3) 0.45295(13) 0.0834(9) Uani d 1
H H17A -0.1217 0.1245 0.4326 0.125 Uiso calc 1
H H17B -0.1986 0.0504 0.5034 0.125 Uiso calc 1
H H17C -0.3415 0.1130 0.4554 0.125 Uiso calc 1
H H1O 0.155(4) 0.770(4) -0.0395(17) 0.080(8) Uiso d 1
H H2O 0.123(5) 1.243(4) 0.2578(18) 0.097(10) Uiso d 1
H H3O 0.252(5) 1.108(4) 0.3378(18) 0.102(10) Uiso d 1
H H1N -0.019(3) 0.482(3) 0.2007(11) 0.046(5) Uiso d 1
H H7O -0.554(4) -0.525(4) 0.2870(16) 0.074(8) Uiso d 1

loop_
_atom_site_aniso_label
_atom_site_aniso_U_11
_atom_site_aniso_U_22
_atom_site_aniso_U_33
_atom_site_aniso_U_12
_atom_site_aniso_U_13
_atom_site_aniso_U_23
N1 0.0409(7) 0.0255(7) 0.0409(8) 0.0094(6) 0.0070(6) 0.0128(6)
O1 0.1270(15) 0.0346(7) 0.0400(8) -0.0016(8) 0.0173(9) 0.0095(6)
O2 0.0503(8) 0.0241(6) 0.0490(7) 0.0076(5) 0.0025(6) 0.0024(5)
O3 0.0740(9) 0.0329(7) 0.0379(7) 0.0146(6) 0.0051(6) 0.0049(5)
O4 0.0563(8) 0.0271(6) 0.0626(8) 0.0084(5) 0.0065(6) 0.0191(6)
O5 0.0870(11) 0.0577(9) 0.0480(8) 0.0022(8) 0.0044(7) 0.0303(7)
O6 0.0896(11) 0.0348(7) 0.0301(6) 0.0022(7) 0.0041(6) 0.0066(5)
O7 0.0725(9) 0.0283(6) 0.0394(7) 0.0005(6) 0.0056(6) 0.0150(5)
O8 0.0810(10) 0.0268(6) 0.0364(7) 0.0030(6) 0.0077(6) 0.0035(5)
C1 0.0388(8) 0.0284(8) 0.0376(8) 0.0086(6) 0.0059(7) 0.0095(6)
C2 0.0376(8) 0.0292(8) 0.0393(9) 0.0105(6) 0.0070(7) 0.0113(7)
C3 0.0383(8) 0.0251(7) 0.0432(9) 0.0111(6) 0.0095(7) 0.0104(6)
C4 0.0428(8) 0.0277(8) 0.0369(8) 0.0132(7) 0.0048(7) 0.0070(6)
C5 0.0427(9) 0.0293(8) 0.0374(8) 0.0133(7) 0.0056(7) 0.0116(6)
C6 0.0672(12) 0.0320(9) 0.0423(10) 0.0094(8) 0.0113(9) 0.0136(7)
C7 0.0585(11) 0.0251(8) 0.0588(11) 0.0121(8) 0.0202(9) 0.0117(8)
C8 0.0719(13) 0.0418(10) 0.0416(10) 0.0195(9) 0.0106(9) 0.0194(8)
C9 0.0429(9) 0.0353(9) 0.0478(10) 0.0123(7) 0.0134(7) 0.0199(7)
C10 0.0348(8) 0.0288(8) 0.0399(9) 0.0082(6) 0.0070(6) 0.0134(6)
C11 0.0401(8) 0.0332(8) 0.0328(8) 0.0086(7) 0.0073(6) 0.0112(6)
C12 0.0390(8) 0.0272(8) 0.0339(8) 0.0050(6) 0.0041(6) 0.0070(6)
C13 0.0416(8) 0.0266(8) 0.0365(8) 0.0052(6) 0.0057(7) 0.0115(7)
C14 0.0451(9) 0.0303(8) 0.0312(8) 0.0058(7) 0.0048(7) 0.0083(6)
C15 0.0411(8) 0.0242(7) 0.0400(9) 0.0049(6) 0.0055(7) 0.0082(6)
C16 0.0843(15) 0.0441(11) 0.0381(10) 0.0057(10) 0.0084(10) -0.0012(8)
C17 0.136(2) 0.0461(12) 0.0380(11) 0.0031(14) 0.0042(13) -0.0030(9)

loop_
_atom_type_symbol
_atom_type_description
_atom_type_scat_dispersion_real
_atom_type_scat_dispersion_imag
_atom_type_scat_source
C C 0.0033 0.0016 'International Tables Vol C Tables 4.2.6.8 and 6.1.1.4'
H H 0.0000 0.0000 'International Tables Vol C Tables 4.2.6.8 and 6.1.1.4'
N N 0.0061 0.0033 'International Tables Vol C Tables 4.2.6.8 and 6.1.1.4'
O O 0.0106 0.0060 'International Tables Vol C Tables 4.2.6.8 and 6.1.1.4'

loop_
_geom_angle_atom_site_label_1
_geom_angle_atom_site_label_2
_geom_angle_atom_site_label_3
_geom_angle
C5 N1 C1 123.59(14)
C5 N1 H1N 117.5(13)
C1 N1 H1N 118.8(13)
C6 O1 H1O 104.7(19)
C7 O2 H2O 105(2)
C4 O3 H3O 108.1(19)
C14 O6 C17 117.84(15)
C13 O7 H7O 109.3(17)
C12 O8 C16 117.14(14)
N1 C1 C2 120.10(15)
N1 C1 H1 120.0
C2 C1 H1 120.0
C1 C2 C3 119.16(15)
C1 C2 C6 120.06(15)
C3 C2 C6 120.77(14)
C4 C3 C2 118.66(14)
C4 C3 C7 121.44(15)
C2 C3 C7 119.87(15)
O3 C4 C5 115.73(15)
O3 C4 C3 123.78(15)
C5 C4 C3 120.48(15)
N1 C5 C4 118.00(15)
N1 C5 C8 119.78(14)
C4 C5 C8 122.21(15)
O1 C6 C2 110.61(14)
O1 C6 H6A 109.5
C2 C6 H6A 109.5
O1 C6 H6B 109.5
C2 C6 H6B 109.5
H6A C6 H6B 108.1
O2 C7 C3 113.71(14)
O2 C7 H7A 108.8
C3 C7 H7A 108.8
O2 C7 H7B 108.8
C3 C7 H7B 108.8
H7A C7 H7B 107.7
C5 C8 H8A 109.5
C5 C8 H8B 109.5
H8A C8 H8B 109.5
C5 C8 H8C 109.5
H8A C8 H8C 109.5
H8B C8 H8C 109.5
O5 C9 O4 124.23(16)
O5 C9 C10 118.93(16)
O4 C9 C10 116.84(16)
C11 C10 C15 120.72(14)
C11 C10 C9 119.43(15)
C15 C10 C9 119.85(15)
C12 C11 C10 119.23(15)
C12 C11 H11 120.4
C10 C11 H11 120.4
O8 C12 C11 125.88(15)
O8 C12 C13 113.64(14)
C11 C12 C13 120.47(15)
O7 C13 C14 118.00(15)
O7 C13 C12 121.94(15)
C14 C13 C12 120.06(14)
O6 C14 C15 125.48(15)
O6 C14 C13 114.76(14)
C15 C14 C13 119.77(15)
C14 C15 C10 119.72(15)
C14 C15 H15 120.1
C10 C15 H15 120.1
O8 C16 H16A 109.5
O8 C16 H16B 109.5
H16A C16 H16B 109.5
O8 C16 H16C 109.5
H16A C16 H16C 109.5
H16B C16 H16C 109.5
O6 C17 H17A 109.5
O6 C17 H17B 109.5
H17A C17 H17B 109.5
O6 C17 H17C 109.5
H17A C17 H17C 109.5
H17B C17 H17C 109.5

loop_
_geom_bond_atom_site_label_1
_geom_bond_atom_site_label_2
_geom_bond_distance
N1 C5 1.340(2)
N1 C1 1.347(2)
N1 H1N 0.91(2)
O1 C6 1.399(2)
O1 H1O 0.85(3)
O2 C7 1.420(2)
O2 H2O 0.87(3)
O3 C4 1.352(2)
O3 H3O 0.95(3)
O4 C9 1.275(2)
O5 C9 1.235(2)
O6 C14 1.366(2)
O6 C17 1.409(2)
O7 C13 1.3626(19)
O7 H7O 0.90(3)
O8 C12 1.3727(19)
O8 C16 1.427(2)
C1 C2 1.372(2)
C1 H1 0.9300
C2 C3 1.405(2)
C2 C6 1.505(2)
C3 C4 1.396(2)
C3 C7 1.512(2)
C4 C5 1.396(2)
C5 C8 1.495(2)
C6 H6A 0.9700
C6 H6B 0.9700
C7 H7A 0.9700
C7 H7B 0.9700
C8 H8A 0.9600
C8 H8B 0.9600
C8 H8C 0.9600
C9 C10 1.503(2)
C10 C11 1.390(2)
C10 C15 1.393(2)
C11 C12 1.385(2)
C11 H11 0.9300
C12 C13 1.392(2)
C13 C14 1.391(2)
C14 C15 1.389(2)
C15 H15 0.9300
C16 H16A 0.9600
C16 H16B 0.9600
C16 H16C 0.9600
C17 H17A 0.9600
C17 H17B 0.9600
C17 H17C 0.9600

loop_
_geom_hbond_atom_site_label_D
_geom_hbond_atom_site_label_H
_geom_hbond_atom_site_label_A
_geom_hbond_site_symmetry_A
_geom_hbond_distance_DH
_geom_hbond_distance_HA
_geom_hbond_distance_DA
_geom_hbond_angle_DHA
_geom_hbond_publ_flag
N1 H1N O4 . 0.91(2) 1.77(2) 2.671(2) 171(2) yes
O3 H3O O2 . 0.95(4) 1.83(4) 2.663(2) 144(3) yes
C8 H8A O4 . 0.96 2.52 3.308(2) 139 yes
C1 H1 O1 2_565 0.93 2.47 3.359(2) 158 yes
O1 H1O O5 2_565 0.85(3) 1.83(3) 2.663(2) 166(3) yes
C6 H6B O5 1_665 0.97 2.64 3.576(3) 161 yes
O2 H2O O4 1_565 0.87(4) 1.77(4) 2.620(2) 165(3) yes
O7 H7O O2 1_435 0.89(2) 1.93(2) 2.7280(10) 146(3) yes

loop_
_platon_squeeze_void_nr
_platon_squeeze_void_average_x
_platon_squeeze_void_average_y
_platon_squeeze_void_average_z
_platon_squeeze_void_volume
_platon_squeeze_void_count_electrons
_platon_squeeze_void_content
1 0.009 0.500 0.500 121 40 ' '
